data_4028369
loop_
_publ_author_name
'Yuta Hashimoto'
'Kennosuke Itoh'
'Akikazu Kakehi'
'Motoo Shiro'
'Hiroyuki Suga'

_publ_section_title
;
 Diastereoselective Synthesis of Tetrahydrofurans by Lewis Acid Catalyzed
 Intermolecular Carbenoid-Carbonyl Reaction-Cycloaddition Sequences:
 Unusual Diastereoselectivity of Lewis Acid Catalyzed Cycloadditions
;
_journal_name_full 'Journal of Organic Chemistry'
_journal_page_first 6182
_journal_page_last 6195
_journal_paper_doi 10.1021/jo400858u
_journal_volume 78
_journal_year 2013
_chemical_absolute_configuration ad
_chemical_formula_moiety 'C30 H37 N O6, 0.18(H2 O) '
_chemical_formula_sum 'C30 H37.36 N O6.18'
_chemical_formula_weight 510.87
_space_group_IT_number 19
_symmetry_cell_setting orthorhombic
_symmetry_Int_Tables_number 19
_symmetry_space_group_name_Hall 'P 2ac 2ab'
_symmetry_space_group_name_H-M 'P 21 21 21'
_cell_angle_alpha 90.0000
_cell_angle_beta 90.0000
_cell_angle_gamma 90.0000
_cell_formula_units_Z 8
_cell_length_a 14.9082(3)
_cell_length_b 18.0949(3)
_cell_length_c 20.7986(15)
_cell_measurement_reflns_used 31695
_cell_measurement_temperature 153.1
_cell_measurement_theta_max 68.3
_cell_measurement_theta_min 3.2
_cell_volume 5610.7(4)
_computing_cell_refinement 'PROCESS-AUTO (Rigaku, 1998)'
_computing_data_collection 'PROCESS-AUTO (Rigaku, 1998)'
_computing_data_reduction 'CrystalStructure (Rigaku & RAC 2007)'
_computing_molecular_graphics 'ORTEP (Johnson, 1976)'
_computing_publication_material 'CrystalStructure (Rigaku & RAC 2007)'
_computing_structure_refinement 'SHELXL97 (Sheldrick, 1997)'
_computing_structure_solution 'SHELXS97 (Sheldrick, 1997)'
_diffrn_ambient_temperature 153.1
_diffrn_detector_area_resol_mean 10.00
_diffrn_measured_fraction_theta_full 1.000
_diffrn_measured_fraction_theta_max 1.000
_diffrn_measurement_device_type 'Rigaku RAXIS-RAPID'
_diffrn_measurement_method \w
_diffrn_radiation_type 'Cu K\a'
_diffrn_radiation_wavelength 1.54187
_diffrn_reflns_av_R_equivalents 0.041
_diffrn_reflns_limit_h_max 17
_diffrn_reflns_limit_h_min -17
_diffrn_reflns_limit_k_max 21
_diffrn_reflns_limit_k_min -21
_diffrn_reflns_limit_l_max 25
_diffrn_reflns_limit_l_min -23
_diffrn_reflns_number 54988
_diffrn_reflns_theta_full 68.24
_diffrn_reflns_theta_max 68.24
_exptl_absorpt_coefficient_mu 0.682
_exptl_absorpt_correction_T_max 0.966
_exptl_absorpt_correction_T_min 0.640
_exptl_absorpt_correction_type multi-scan
_exptl_absorpt_process_details
;
    Higashi, T. (1995). Program for Absorption Correction.
    Rigaku Corporation, Tokyo, Japan.
;
_exptl_crystal_colour colorless
_exptl_crystal_density_diffrn 1.209
_exptl_crystal_description block
_exptl_crystal_F_000 2190.40
_exptl_crystal_size_max 0.17
_exptl_crystal_size_mid 0.08
_exptl_crystal_size_min 0.05
_refine_diff_density_max 0.38
_refine_diff_density_min -0.27
_refine_ls_abs_structure_details 'Flack, H. D. (1983), Acta Cryst. A39, 876-881.  4569 Friedel Pairs'
_refine_ls_abs_structure_Flack 0.2(2)
_refine_ls_extinction_method none
_refine_ls_goodness_of_fit_ref 1.020
_refine_ls_hydrogen_treatment constr
_refine_ls_number_parameters 694
_refine_ls_number_reflns 10229
_refine_ls_R_factor_gt 0.0619
_refine_ls_shift/su_max 0.0010
_refine_ls_structure_factor_coef Fsqd
_refine_ls_weighting_details 'w = 1/[\s^2^(Fo^2^)+(0.0821P)^2^+2.1239P] where P=(Fo^2^+2Fc^2^)/3'
_refine_ls_weighting_scheme calc
_refine_ls_wR_factor_ref 0.1601
_reflns_number_gt 8210
_reflns_number_total 10229
_reflns_threshold_expression F^2^>2.0\s(F^2^)
_cod_data_source_file jo400858u_si_001.cif
_cod_data_source_block '_YH-384-B'
_cod_original_formula_sum 'C30 H37.36 N O6.18 '
_cod_database_code 4028369

loop_
_symmetry_equiv_pos_site_id
_symmetry_equiv_pos_as_xyz
1 +X,+Y,+Z
2 1/2+X,1/2-Y,-Z
3 -X,1/2+Y,1/2-Z
4 1/2-X,-Y,1/2+Z

loop_
_atom_site_label
_atom_site_type_symbol
_atom_site_fract_x
_atom_site_fract_y
_atom_site_fract_z
_atom_site_U_iso_or_equiv
_atom_site_adp_type
_atom_site_occupancy
_atom_site_symmetry_multiplicity
_atom_site_calc_flag
_atom_site_refinement_flags
O1 O 0.26410(18) 0.16958(15) 0.51357(13) 0.0602(7) Uani 1.00 1 d .
O2 O 0.32628(18) 0.25256(16) 0.44707(14) 0.0649(7) Uani 1.00 1 d .
O3 O 0.06447(16) 0.25893(12) 0.37619(12) 0.0453(5) Uani 1.00 1 d .
O4 O 0.19742(17) 0.46342(12) 0.41203(11) 0.0484(6) Uani 1.00 1 d .
O5 O 0.0604(2) 0.54023(17) 0.37856(14) 0.0697(8) Uani 1.00 1 d .
O6 O 0.11610(18) 0.55257(15) 0.28003(13) 0.0584(6) Uani 1.00 1 d .
O7 O 0.59763(16) 0.82754(13) 0.51016(11) 0.0481(6) Uani 1.00 1 d .
O8 O 0.53809(16) 0.73441(14) 0.45454(13) 0.0537(6) Uani 1.00 1 d .
O9 O 0.78980(16) 0.73902(12) 0.36574(11) 0.0435(5) Uani 1.00 1 d .
O10 O 0.66525(14) 0.53163(10) 0.38764(10) 0.0329(4) Uani 1.00 1 d .
O11 O 0.70167(17) 0.47543(13) 0.22738(11) 0.0476(6) Uani 1.00 1 d .
O12 O 0.77510(15) 0.45523(12) 0.32004(11) 0.0412(5) Uani 1.00 1 d .
O13 O 0.9596(5) 0.8145(4) 0.4189(4) 0.078(2) Uani 0.360(9) 1 d P
N1 N 0.17642(18) 0.21809(14) 0.43825(13) 0.0386(6) Uani 1.00 1 d .
N2 N 0.68159(18) 0.77832(14) 0.43220(12) 0.0351(5) Uani 1.00 1 d .
C1 C 0.2619(2) 0.2180(2) 0.46443(19) 0.0521(9) Uani 1.00 1 d .
C2 C 0.1743(2) 0.1426(2) 0.52654(18) 0.0510(9) Uani 1.00 1 d .
C3 C 0.1225(2) 0.15733(17) 0.46482(15) 0.0389(7) Uani 1.00 1 d .
C4 C 0.1177(2) 0.09222(19) 0.41890(17) 0.0500(8) Uani 1.00 1 d .
C5 C 0.0515(3) 0.0350(2) 0.44376(19) 0.0608(10) Uani 1.00 1 d .
C6 C 0.2083(3) 0.0570(2) 0.4057(2) 0.0709(12) Uani 1.00 1 d .
C7 C 0.1393(2) 0.26958(17) 0.39629(15) 0.0353(7) Uani 1.00 1 d .
C8 C 0.1940(2) 0.33760(16) 0.37884(15) 0.0341(6) Uani 1.00 1 d .
C9 C 0.2126(2) 0.39069(19) 0.43632(16) 0.0463(8) Uani 1.00 1 d .
C10 C 0.1840(2) 0.46339(17) 0.34390(16) 0.0386(7) Uani 1.00 1 d .
C11 C 0.1444(2) 0.38567(17) 0.33013(16) 0.0381(7) Uani 1.00 1 d .
C12 C 0.1562(3) 0.3799(2) 0.49545(17) 0.0547(9) Uani 1.00 1 d .
C13 C 0.1932(4) 0.3493(2) 0.55061(19) 0.0752(12) Uani 1.00 1 d .
C14 C 0.1417(5) 0.3376(2) 0.6042(2) 0.0942(15) Uani 1.00 1 d .
C15 C 0.0530(5) 0.3562(3) 0.6033(2) 0.0978(17) Uani 1.00 1 d .
C16 C 0.0128(4) 0.3869(3) 0.5491(2) 0.0922(15) Uani 1.00 1 d .
C17 C 0.0661(3) 0.3996(2) 0.4941(2) 0.0724(12) Uani 1.00 1 d .
C18 C 0.1126(2) 0.5243(2) 0.3363(2) 0.0533(9) Uani 1.00 1 d .
C19 C 0.0611(2) 0.6223(2) 0.2654(2) 0.0608(10) Uani 1.00 1 d .
C20 C -0.0389(2) 0.6046(2) 0.2677(2) 0.0645(11) Uani 1.00 1 d .
C21 C 0.0869(3) 0.6827(2) 0.3108(2) 0.0720(12) Uani 1.00 1 d .
C22 C 0.0916(3) 0.6383(2) 0.1975(2) 0.0694(11) Uani 1.00 1 d .
C23 C 0.2729(2) 0.47830(17) 0.30828(15) 0.0346(6) Uani 1.00 1 d .
C24 C 0.3156(2) 0.55245(16) 0.32294(15) 0.0328(6) Uani 1.00 1 d .
C25 C 0.3467(2) 0.56974(19) 0.38352(17) 0.0406(7) Uani 1.00 1 d .
C26 C 0.3870(2) 0.6379(2) 0.39584(17) 0.0455(8) Uani 1.00 1 d .
C27 C 0.3955(2) 0.68866(19) 0.34777(18) 0.0446(8) Uani 1.00 1 d .
C28 C 0.3666(2) 0.67138(19) 0.28640(19) 0.0464(8) Uani 1.00 1 d .
C29 C 0.3272(2) 0.60394(18) 0.27453(17) 0.0416(7) Uani 1.00 1 d .
C30 C 0.1511(2) 0.3578(2) 0.26135(17) 0.0497(9) Uani 1.00 1 d .
C31 C 0.5995(2) 0.77567(18) 0.46407(17) 0.0420(7) Uani 1.00 1 d .
C32 C 0.6858(2) 0.8599(2) 0.51704(16) 0.0447(8) Uani 1.00 1 d .
C33 C 0.7348(2) 0.84198(18) 0.45493(16) 0.0395(7) Uani 1.00 1 d .
C34 C 0.7372(2) 0.90459(18) 0.40484(17) 0.0476(8) Uani 1.00 1 d .
C35 C 0.6458(3) 0.9375(2) 0.3912(2) 0.0636(11) Uani 1.00 1 d .
C36 C 0.8033(3) 0.9637(2) 0.4269(2) 0.0623(10) Uani 1.00 1 d .
C37 C 0.7165(2) 0.72807(16) 0.38802(16) 0.0364(7) Uani 1.00 1 d .
C38 C 0.6594(2) 0.66189(16) 0.36996(14) 0.0339(6) Uani 1.00 1 d .
C39 C 0.6571(2) 0.59976(16) 0.42220(15) 0.0369(7) Uani 1.00 1 d .
C40 C 0.6570(2) 0.54369(16) 0.31976(14) 0.0325(6) Uani 1.00 1 d .
C41 C 0.6957(2) 0.62191(16) 0.31070(15) 0.0352(6) Uani 1.00 1 d .
C42 C 0.7310(2) 0.60423(17) 0.47194(16) 0.0415(7) Uani 1.00 1 d .
C43 C 0.7138(3) 0.63564(19) 0.53181(17) 0.0550(9) Uani 1.00 1 d .
C44 C 0.7842(3) 0.6419(2) 0.5768(2) 0.0697(11) Uani 1.00 1 d .
C45 C 0.8684(3) 0.6176(2) 0.5612(2) 0.0760(12) Uani 1.00 1 d .
C46 C 0.8851(3) 0.5860(2) 0.5025(2) 0.0675(11) Uani 1.00 1 d .
C47 C 0.8162(2) 0.5789(2) 0.45818(18) 0.0501(8) Uani 1.00 1 d .
C48 C 0.7135(2) 0.48731(16) 0.28393(15) 0.0334(6) Uani 1.00 1 d .
C49 C 0.8250(2) 0.38890(18) 0.29690(19) 0.0471(8) Uani 1.00 1 d .
C50 C 0.8850(3) 0.3735(2) 0.3545(2) 0.0722(12) Uani 1.00 1 d .
C51 C 0.8807(2) 0.4061(2) 0.2388(2) 0.0582(10) Uani 1.00 1 d .
C52 C 0.7576(2) 0.3289(2) 0.2853(2) 0.0626(11) Uani 1.00 1 d .
C53 C 0.5590(2) 0.53422(18) 0.29806(15) 0.0355(6) Uani 1.00 1 d .
C54 C 0.5221(2) 0.45790(17) 0.30928(15) 0.0338(6) Uani 1.00 1 d .
C55 C 0.5013(2) 0.43318(18) 0.37083(16) 0.0369(7) Uani 1.00 1 d .
C56 C 0.4666(2) 0.3623(2) 0.38016(19) 0.0463(8) Uani 1.00 1 d .
C57 C 0.4520(2) 0.31651(19) 0.3285(2) 0.0495(9) Uani 1.00 1 d .
C58 C 0.4720(2) 0.3404(2) 0.2677(2) 0.0531(9) Uani 1.00 1 d .
C59 C 0.5071(2) 0.41096(19) 0.25777(18) 0.0446(8) Uani 1.00 1 d .
C60 C 0.6724(2) 0.65993(18) 0.24733(16) 0.0464(8) Uani 1.00 1 d .
H2A H 0.1471 0.1694 0.5632 0.061 Uiso 1.00 1 c R
H2B H 0.1752 0.0891 0.5365 0.061 Uiso 1.00 1 c R
H3 H 0.0607 0.1752 0.4752 0.047 Uiso 1.00 1 c R
H4 H 0.0940 0.1111 0.3770 0.060 Uiso 1.00 1 c R
H5A H 0.0733 0.0148 0.4846 0.073 Uiso 1.00 1 c R
H5B H 0.0456 -0.0050 0.4123 0.073 Uiso 1.00 1 c R
H5C H -0.0071 0.0583 0.4505 0.073 Uiso 1.00 1 c R
H6A H 0.2502 0.0949 0.3904 0.085 Uiso 1.00 1 c R
H6B H 0.2016 0.0186 0.3728 0.085 Uiso 1.00 1 c R
H6C H 0.2315 0.0349 0.4454 0.085 Uiso 1.00 1 c R
H8 H 0.2525 0.3216 0.3599 0.041 Uiso 1.00 1 c R
H9 H 0.2772 0.3862 0.4486 0.056 Uiso 1.00 1 c R
H11 H 0.0796 0.3865 0.3423 0.046 Uiso 1.00 1 c R
H13 H 0.2550 0.3364 0.5512 0.090 Uiso 1.00 1 c R
H14 H 0.1675 0.3167 0.6418 0.113 Uiso 1.00 1 c R
H15 H 0.0177 0.3479 0.6407 0.117 Uiso 1.00 1 c R
H16 H -0.0492 0.3990 0.5491 0.111 Uiso 1.00 1 c R
H17 H 0.0407 0.4213 0.4567 0.087 Uiso 1.00 1 c R
H20A H -0.0735 0.6503 0.2626 0.077 Uiso 1.00 1 c R
H20B H -0.0536 0.5819 0.3092 0.077 Uiso 1.00 1 c R
H20C H -0.0539 0.5703 0.2329 0.077 Uiso 1.00 1 c R
H21A H 0.1508 0.6786 0.3211 0.086 Uiso 1.00 1 c R
H21B H 0.0514 0.6785 0.3503 0.086 Uiso 1.00 1 c R
H21C H 0.0753 0.7308 0.2906 0.086 Uiso 1.00 1 c R
H22A H 0.1557 0.6504 0.1976 0.083 Uiso 1.00 1 c R
H22B H 0.0575 0.6802 0.1803 0.083 Uiso 1.00 1 c R
H22C H 0.0814 0.5947 0.1706 0.083 Uiso 1.00 1 c R
H23A H 0.3160 0.4388 0.3196 0.042 Uiso 1.00 1 c R
H23B H 0.2617 0.4752 0.2614 0.042 Uiso 1.00 1 c R
H25 H 0.3405 0.5348 0.4173 0.049 Uiso 1.00 1 c R
H26 H 0.4085 0.6490 0.4377 0.055 Uiso 1.00 1 c R
H27 H 0.4212 0.7357 0.3564 0.053 Uiso 1.00 1 c R
H28 H 0.3740 0.7060 0.2525 0.056 Uiso 1.00 1 c R
H29 H 0.3075 0.5926 0.2322 0.050 Uiso 1.00 1 c R
H30A H 0.2142 0.3494 0.2504 0.060 Uiso 1.00 1 c R
H30B H 0.1257 0.3947 0.2321 0.060 Uiso 1.00 1 c R
H30C H 0.1178 0.3114 0.2572 0.060 Uiso 1.00 1 c R
H32A H 0.7176 0.8383 0.5544 0.054 Uiso 1.00 1 c R
H32B H 0.6813 0.9140 0.5232 0.054 Uiso 1.00 1 c R
H33 H 0.7974 0.8256 0.4649 0.047 Uiso 1.00 1 c R
H34 H 0.7605 0.8833 0.3637 0.057 Uiso 1.00 1 c R
H35A H 0.6047 0.8983 0.3775 0.076 Uiso 1.00 1 c R
H35B H 0.6511 0.9745 0.3569 0.076 Uiso 1.00 1 c R
H35C H 0.6226 0.9610 0.4302 0.076 Uiso 1.00 1 c R
H36A H 0.8072 1.0026 0.3942 0.075 Uiso 1.00 1 c R
H36B H 0.8625 0.9414 0.4331 0.075 Uiso 1.00 1 c R
H36C H 0.7825 0.9851 0.4675 0.075 Uiso 1.00 1 c R
H38 H 0.5968 0.6788 0.3611 0.041 Uiso 1.00 1 c R
H39 H 0.5977 0.6009 0.4445 0.044 Uiso 1.00 1 c R
H41 H 0.7625 0.6190 0.3144 0.042 Uiso 1.00 1 c R
H43 H 0.6553 0.6526 0.5423 0.066 Uiso 1.00 1 c R
H44 H 0.7732 0.6631 0.6178 0.084 Uiso 1.00 1 c R
H45 H 0.9158 0.6226 0.5914 0.091 Uiso 1.00 1 c R
H46 H 0.9437 0.5690 0.4923 0.081 Uiso 1.00 1 c R
H47 H 0.8277 0.5563 0.4178 0.060 Uiso 1.00 1 c R
H50A H 0.8478 0.3626 0.3922 0.087 Uiso 1.00 1 c R
H50B H 0.9224 0.4169 0.3632 0.087 Uiso 1.00 1 c R
H50C H 0.9236 0.3309 0.3451 0.087 Uiso 1.00 1 c R
H51A H 0.9325 0.3728 0.2373 0.070 Uiso 1.00 1 c R
H51B H 0.9016 0.4574 0.2410 0.070 Uiso 1.00 1 c R
H51C H 0.8444 0.3993 0.1999 0.070 Uiso 1.00 1 c R
H52A H 0.7200 0.3229 0.3236 0.075 Uiso 1.00 1 c R
H52B H 0.7889 0.2824 0.2763 0.075 Uiso 1.00 1 c R
H52C H 0.7198 0.3422 0.2485 0.075 Uiso 1.00 1 c R
H53A H 0.5212 0.5704 0.3214 0.043 Uiso 1.00 1 c R
H53B H 0.5548 0.5458 0.2516 0.043 Uiso 1.00 1 c R
H55 H 0.5108 0.4647 0.4067 0.044 Uiso 1.00 1 c R
H56 H 0.4530 0.3457 0.4224 0.056 Uiso 1.00 1 c R
H57 H 0.4280 0.2684 0.3349 0.059 Uiso 1.00 1 c R
H58 H 0.4620 0.3087 0.2320 0.064 Uiso 1.00 1 c R
H59 H 0.5209 0.4269 0.2154 0.054 Uiso 1.00 1 c R
H60A H 0.6892 0.6278 0.2114 0.056 Uiso 1.00 1 c R
H60B H 0.7052 0.7067 0.2442 0.056 Uiso 1.00 1 c R
H60C H 0.6077 0.6696 0.2458 0.056 Uiso 1.00 1 c R
H80A H 1.0026 0.7883 0.4393 0.094 Uiso 0.360(9) 1 c R
H80B H 0.9127 0.7848 0.4093 0.094 Uiso 0.360(9) 1 c R

loop_
_atom_site_aniso_label
_atom_site_aniso_U_11
_atom_site_aniso_U_22
_atom_site_aniso_U_33
_atom_site_aniso_U_12
_atom_site_aniso_U_13
_atom_site_aniso_U_23
O1 0.0564(15) 0.0576(16) 0.0667(16) -0.0122(13) -0.0146(13) 0.0330(13)
O2 0.0452(15) 0.0644(17) 0.0851(19) -0.0091(13) -0.0083(14) 0.0362(15)
O3 0.0469(14) 0.0301(11) 0.0591(15) -0.0057(10) -0.0105(12) 0.0043(11)
O4 0.0708(16) 0.0284(11) 0.0460(12) -0.0110(11) 0.0171(11) -0.0057(10)
O5 0.0710(19) 0.0678(18) 0.0702(18) 0.0166(15) 0.0172(15) 0.0005(16)
O6 0.0487(14) 0.0583(16) 0.0683(17) 0.0003(12) -0.0007(13) 0.0129(13)
O7 0.0445(13) 0.0448(13) 0.0549(14) -0.0087(11) 0.0081(11) -0.0182(11)
O8 0.0400(13) 0.0463(14) 0.0749(17) -0.0088(11) 0.0115(12) -0.0271(13)
O9 0.0415(13) 0.0319(11) 0.0573(14) -0.0051(10) 0.0114(11) -0.0044(10)
O10 0.0443(12) 0.0232(9) 0.0313(10) -0.0003(9) -0.0016(9) -0.0021(8)
O11 0.0577(15) 0.0463(13) 0.0387(12) 0.0098(11) 0.0027(11) -0.0047(10)
O12 0.0395(12) 0.0336(11) 0.0506(13) 0.0087(10) -0.0010(10) -0.0074(10)
O13 0.052(4) 0.069(5) 0.114(7) 0.009(4) -0.023(4) -0.007(5)
N1 0.0406(14) 0.0291(13) 0.0460(15) -0.0019(11) -0.0052(12) 0.0057(11)
N2 0.0365(13) 0.0267(12) 0.0420(14) -0.0013(10) 0.0012(11) -0.0050(11)
C1 0.047(2) 0.050(2) 0.059(2) -0.0050(16) -0.0097(17) 0.0149(18)
C2 0.058(2) 0.046(2) 0.0488(19) -0.0126(17) -0.0006(17) 0.0114(16)
C3 0.0493(18) 0.0302(15) 0.0373(16) -0.0056(13) 0.0048(14) 0.0039(13)
C4 0.080(2) 0.0320(17) 0.0379(17) -0.0054(16) -0.0012(17) 0.0050(14)
C5 0.091(2) 0.0341(18) 0.057(2) -0.0162(19) -0.006(2) 0.0037(18)
C6 0.103(3) 0.045(2) 0.065(2) 0.005(2) 0.034(2) 0.0048(19)
C7 0.0405(17) 0.0253(14) 0.0402(17) 0.0007(13) -0.0016(14) -0.0009(12)
C8 0.0368(16) 0.0267(14) 0.0387(16) -0.0013(12) -0.0003(13) 0.0024(13)
C9 0.056(2) 0.0405(18) 0.0429(17) -0.0166(16) -0.0014(15) -0.0023(15)
C10 0.0419(17) 0.0243(14) 0.0496(17) -0.0020(13) 0.0023(14) 0.0057(13)
C11 0.0374(16) 0.0293(15) 0.0476(17) -0.0025(13) -0.0047(14) 0.0066(13)
C12 0.082(2) 0.0410(18) 0.0409(17) -0.0294(19) 0.0053(18) -0.0054(15)
C13 0.135(3) 0.053(2) 0.0378(19) -0.023(2) 0.003(2) -0.0075(17)
C14 0.177(4) 0.060(2) 0.045(2) -0.034(3) 0.016(3) -0.003(2)
C15 0.162(4) 0.078(3) 0.054(2) -0.061(3) 0.038(3) -0.017(2)
C16 0.109(3) 0.099(3) 0.069(2) -0.052(2) 0.033(2) -0.024(2)
C17 0.087(2) 0.077(2) 0.053(2) -0.037(2) 0.017(2) -0.013(2)
C18 0.046(2) 0.059(2) 0.055(2) -0.0059(17) 0.0032(17) 0.0059(18)
C19 0.055(2) 0.0373(18) 0.090(2) 0.0040(16) -0.024(2) 0.0150(19)
C20 0.055(2) 0.046(2) 0.092(3) 0.0084(18) -0.009(2) 0.019(2)
C21 0.080(2) 0.046(2) 0.090(3) 0.006(2) -0.017(2) 0.011(2)
C22 0.066(2) 0.053(2) 0.088(2) 0.002(2) -0.018(2) 0.025(2)
C23 0.0383(16) 0.0313(15) 0.0343(15) -0.0005(13) -0.0021(13) 0.0034(13)
C24 0.0304(15) 0.0314(15) 0.0366(15) 0.0030(12) 0.0032(13) 0.0035(13)
C25 0.0369(17) 0.0430(17) 0.0418(17) -0.0012(14) 0.0084(14) -0.0007(15)
C26 0.0387(18) 0.051(2) 0.0466(19) -0.0073(15) 0.0076(15) -0.0163(16)
C27 0.0410(19) 0.0273(16) 0.065(2) -0.0018(14) 0.0103(17) -0.0090(15)
C28 0.046(2) 0.0314(16) 0.062(2) 0.0001(15) -0.0019(17) 0.0087(16)
C29 0.0441(18) 0.0329(16) 0.0478(18) 0.0027(14) -0.0049(15) -0.0006(14)
C30 0.063(2) 0.0432(19) 0.0430(18) -0.0092(17) -0.0116(17) 0.0049(16)
C31 0.0417(18) 0.0343(16) 0.0501(19) 0.0009(14) 0.0019(15) -0.0109(15)
C32 0.0477(19) 0.0427(18) 0.0437(18) -0.0121(15) 0.0002(15) -0.0134(15)
C33 0.0426(18) 0.0320(16) 0.0437(17) -0.0061(13) -0.0023(14) -0.0080(14)
C34 0.065(2) 0.0319(17) 0.0457(19) -0.0057(16) 0.0072(16) -0.0057(14)
C35 0.086(2) 0.044(2) 0.061(2) 0.002(2) -0.012(2) -0.0006(19)
C36 0.076(2) 0.0366(19) 0.074(2) -0.0156(19) 0.016(2) -0.0067(19)
C37 0.0419(18) 0.0244(14) 0.0428(17) 0.0016(13) 0.0003(14) -0.0013(13)
C38 0.0401(17) 0.0254(14) 0.0362(15) -0.0013(12) 0.0024(13) -0.0024(12)
C39 0.0439(18) 0.0266(15) 0.0403(16) -0.0053(13) 0.0074(14) -0.0024(13)
C40 0.0368(15) 0.0281(14) 0.0327(14) 0.0024(12) 0.0015(12) -0.0014(12)
C41 0.0436(17) 0.0233(14) 0.0388(16) 0.0015(12) 0.0045(14) -0.0006(12)
C42 0.058(2) 0.0284(16) 0.0377(16) -0.0102(15) -0.0025(15) 0.0044(13)
C43 0.087(2) 0.0355(18) 0.0420(18) -0.0119(18) 0.0008(18) 0.0004(15)
C44 0.115(3) 0.051(2) 0.043(2) -0.022(2) -0.017(2) -0.0036(18)
C45 0.091(3) 0.063(2) 0.074(2) -0.023(2) -0.038(2) 0.008(2)
C46 0.062(2) 0.067(2) 0.073(2) -0.015(2) -0.021(2) 0.009(2)
C47 0.054(2) 0.0467(19) 0.050(2) -0.0105(16) -0.0045(17) 0.0034(16)
C48 0.0393(16) 0.0227(14) 0.0384(16) 0.0002(12) 0.0043(13) -0.0004(12)
C49 0.0459(19) 0.0303(16) 0.065(2) 0.0121(14) 0.0123(16) -0.0033(15)
C50 0.057(2) 0.081(3) 0.079(2) 0.033(2) 0.007(2) 0.007(2)
C51 0.060(2) 0.0350(19) 0.080(2) 0.0050(17) 0.030(2) -0.0049(18)
C52 0.057(2) 0.0290(18) 0.101(3) 0.0017(16) 0.027(2) -0.0042(19)
C53 0.0419(17) 0.0312(15) 0.0334(16) 0.0054(13) -0.0015(13) -0.0012(13)
C54 0.0307(15) 0.0306(15) 0.0403(16) 0.0056(12) -0.0068(13) -0.0045(13)
C55 0.0362(17) 0.0323(15) 0.0420(17) 0.0016(13) -0.0092(14) -0.0005(14)
C56 0.0419(19) 0.0406(18) 0.056(2) -0.0026(15) -0.0134(16) 0.0092(16)
C57 0.046(2) 0.0254(16) 0.077(2) -0.0008(14) -0.0097(18) -0.0034(16)
C58 0.054(2) 0.0387(18) 0.067(2) -0.0036(16) -0.0041(19) -0.0197(18)
C59 0.0450(19) 0.0400(18) 0.0489(19) -0.0036(15) 0.0020(15) -0.0102(15)
C60 0.070(2) 0.0295(16) 0.0399(18) 0.0038(16) 0.0058(17) 0.0033(14)

loop_
_atom_type_symbol
_atom_type_description
_atom_type_scat_dispersion_real
_atom_type_scat_dispersion_imag
_atom_type_scat_source
C C 0.018 0.009
;
International Tables for Crystallography
(1992, Vol. C, Tables 4.2.6.8 and 6.1.1.4)
;
H H 0.000 0.000
;
International Tables for Crystallography
(1992, Vol. C, Table 6.1.1.4)
;
N N 0.031 0.018
;
International Tables for Crystallography
(1992, Vol. C, Tables 4.2.6.8 and 6.1.1.4)
;
O O 0.049 0.032
;
International Tables for Crystallography
(1992, Vol. C, Tables 4.2.6.8 and 6.1.1.4)
;

loop_
_geom_angle_atom_site_label_1
_geom_angle_atom_site_label_2
_geom_angle_atom_site_label_3
_geom_angle
_geom_angle_publ_flag
C1 O1 C2 109.8(2) yes
C9 O4 C10 111.9(2) yes
C18 O6 C19 119.2(3) yes
C31 O7 C32 109.6(2) yes
C39 O10 C40 110.8(2) yes
C48 O12 C49 121.1(2) yes
C1 N1 C3 110.8(2) yes
C1 N1 C7 127.8(2) yes
C3 N1 C7 121.3(2) yes
C31 N2 C33 110.3(2) yes
C31 N2 C37 128.3(2) yes
C33 N2 C37 121.3(2) yes
O1 C1 O2 123.2(3) yes
O1 C1 N1 108.7(3) yes
O2 C1 N1 128.0(3) yes
O1 C2 C3 104.6(2) yes
N1 C3 C2 99.8(2) yes
N1 C3 C4 111.7(2) yes
C2 C3 C4 114.8(2) yes
C3 C4 C5 110.2(3) yes
C3 C4 C6 113.4(3) yes
C5 C4 C6 110.7(3) yes
O3 C7 N1 118.5(2) yes
O3 C7 C8 122.8(2) yes
N1 C7 C8 118.6(2) yes
C7 C8 C9 114.3(2) yes
C7 C8 C11 111.2(2) yes
C9 C8 C11 104.1(2) yes
O4 C9 C8 105.6(2) yes
O4 C9 C12 108.7(2) yes
C8 C9 C12 116.6(3) yes
O4 C10 C11 103.7(2) yes
O4 C10 C18 101.5(2) yes
O4 C10 C23 110.8(2) yes
C11 C10 C18 111.6(2) yes
C11 C10 C23 113.3(2) yes
C18 C10 C23 114.8(2) yes
C8 C11 C10 102.2(2) yes
C8 C11 C30 113.8(2) yes
C10 C11 C30 116.7(2) yes
C9 C12 C13 120.4(4) yes
C9 C12 C17 119.4(3) yes
C13 C12 C17 120.2(4) yes
C12 C13 C14 120.8(5) yes
C13 C14 C15 119.6(5) yes
C14 C15 C16 121.8(5) yes
C15 C16 C17 118.6(5) yes
C12 C17 C16 119.1(4) yes
O5 C18 O6 126.7(3) yes
O5 C18 C10 122.7(3) yes
O6 C18 C10 110.6(3) yes
O6 C19 C20 110.1(2) yes
O6 C19 C21 109.9(3) yes
O6 C19 C22 100.4(3) yes
C20 C19 C21 112.7(3) yes
C20 C19 C22 111.3(3) yes
C21 C19 C22 111.8(3) yes
C10 C23 C24 114.8(2) yes
C23 C24 C25 121.7(2) yes
C23 C24 C29 120.1(2) yes
C25 C24 C29 118.1(2) yes
C24 C25 C26 120.9(3) yes
C25 C26 C27 120.0(3) yes
C26 C27 C28 119.7(3) yes
C27 C28 C29 119.9(3) yes
C24 C29 C28 121.3(3) yes
O7 C31 O8 122.6(3) yes
O7 C31 N2 109.5(2) yes
O8 C31 N2 127.9(3) yes
O7 C32 C33 105.5(2) yes
N2 C33 C32 100.4(2) yes
N2 C33 C34 111.7(2) yes
C32 C33 C34 115.4(2) yes
C33 C34 C35 113.3(3) yes
C33 C34 C36 109.1(3) yes
C35 C34 C36 111.2(3) yes
O9 C37 N2 119.0(2) yes
O9 C37 C38 123.0(2) yes
N2 C37 C38 118.0(2) yes
C37 C38 C39 114.1(2) yes
C37 C38 C41 112.0(2) yes
C39 C38 C41 103.2(2) yes
O10 C39 C38 105.6(2) yes
O10 C39 C42 109.1(2) yes
C38 C39 C42 114.9(2) yes
O10 C40 C41 103.2(2) yes
O10 C40 C48 109.5(2) yes
O10 C40 C53 110.7(2) yes
C41 C40 C48 110.4(2) yes
C41 C40 C53 115.0(2) yes
C48 C40 C53 107.9(2) yes
C38 C41 C40 101.7(2) yes
C38 C41 C60 113.7(2) yes
C40 C41 C60 115.7(2) yes
C39 C42 C43 119.9(3) yes
C39 C42 C47 120.7(3) yes
C43 C42 C47 119.4(3) yes
C42 C43 C44 119.3(4) yes
C43 C44 C45 119.9(4) yes
C44 C45 C46 120.8(4) yes
C45 C46 C47 119.7(4) yes
C42 C47 C46 120.9(3) yes
O11 C48 O12 125.2(2) yes
O11 C48 C40 121.1(2) yes
O12 C48 C40 113.7(2) yes
O12 C49 C50 100.8(3) yes
O12 C49 C51 111.7(2) yes
O12 C49 C52 107.5(2) yes
C50 C49 C51 110.3(3) yes
C50 C49 C52 112.8(3) yes
C51 C49 C52 113.1(3) yes
C40 C53 C54 113.8(2) yes
C53 C54 C55 121.3(2) yes
C53 C54 C59 120.1(2) yes
C55 C54 C59 118.6(2) yes
C54 C55 C56 120.4(3) yes
C55 C56 C57 120.2(3) yes
C56 C57 C58 119.8(3) yes
C57 C58 C59 120.5(3) yes
C54 C59 C58 120.5(3) yes

loop_
_geom_bond_atom_site_label_1
_geom_bond_atom_site_label_2
_geom_bond_distance
_geom_bond_publ_flag
O1 C1 1.347(4) yes
O1 C2 1.451(4) yes
O2 C1 1.201(4) yes
O3 C7 1.207(4) yes
O4 C9 1.428(4) yes
O4 C10 1.431(4) yes
O5 C18 1.209(5) yes
O6 C18 1.278(4) yes
O6 C19 1.535(4) yes
O7 C31 1.342(4) yes
O7 C32 1.446(4) yes
O8 C31 1.198(4) yes
O9 C37 1.204(4) yes
O10 C39 1.432(3) yes
O10 C40 1.434(3) yes
O11 C48 1.209(3) yes
O12 C48 1.321(3) yes
O12 C49 1.492(4) yes
N1 C1 1.386(4) yes
N1 C3 1.470(4) yes
N1 C7 1.391(4) yes
N2 C31 1.393(4) yes
N2 C33 1.477(4) yes
N2 C37 1.393(4) yes
C2 C3 1.521(4) yes
C3 C4 1.518(4) yes
C4 C5 1.521(5) yes
C4 C6 1.518(6) yes
C7 C8 1.520(4) yes
C8 C9 1.559(4) yes
C8 C11 1.526(4) yes
C9 C12 1.502(5) yes
C10 C11 1.551(4) yes
C10 C18 1.541(5) yes
C10 C23 1.543(4) yes
C11 C30 1.520(4) yes
C12 C13 1.388(5) yes
C12 C17 1.390(6) yes
C13 C14 1.371(7) yes
C14 C15 1.364(10) yes
C15 C16 1.393(7) yes
C16 C17 1.411(7) yes
C19 C20 1.526(5) yes
C19 C21 1.494(6) yes
C19 C22 1.513(6) yes
C23 C24 1.516(4) yes
C24 C25 1.378(4) yes
C24 C29 1.383(4) yes
C25 C26 1.397(4) yes
C26 C27 1.363(5) yes
C27 C28 1.383(5) yes
C28 C29 1.377(4) yes
C32 C33 1.519(4) yes
C33 C34 1.540(4) yes
C34 C35 1.513(5) yes
C34 C36 1.525(5) yes
C37 C38 1.516(4) yes
C38 C39 1.564(4) yes
C38 C41 1.528(4) yes
C39 C42 1.513(4) yes
C40 C41 1.540(4) yes
C40 C48 1.519(4) yes
C40 C53 1.538(4) yes
C41 C60 1.527(4) yes
C42 C43 1.393(4) yes
C42 C47 1.380(5) yes
C43 C44 1.410(6) yes
C44 C45 1.370(7) yes
C45 C46 1.370(6) yes
C46 C47 1.386(6) yes
C49 C50 1.521(5) yes
C49 C51 1.500(5) yes
C49 C52 1.498(5) yes
C53 C54 1.505(4) yes
C54 C55 1.391(4) yes
C54 C59 1.385(4) yes
C55 C56 1.397(4) yes
C56 C57 1.374(5) yes
C57 C58 1.369(5) yes
C58 C59 1.396(5) yes
